data_4108880
loop_
_publ_author_name
'Gregory J. Halder'
'Karena W. Chapman'
'Suzanne M. Neville'
'Boujemaa Moubaraki'
'Keith S. Murray'
'Jean-Fran\,cois L\'etard'
'Cameron J. Kepert'

_publ_contact_author_address
; 
School of Chemistry
University of Sydney
NSW 2006
Australia
;
_publ_contact_author_email c.kepert@chem.usyd.edu.au
_publ_contact_author_fax +61-2-9351-3329
_publ_contact_author_name 'Prof. Cameron J. Kepert'
_publ_contact_author_phone +61-2-9351-5741
_publ_section_title
;
 Elucidating the Mechanism of a Two-Step Spin Transition in a Nanoporous
 Metal-Organic Framework
;
_journal_name_full 'Journal of the American Chemical Society'
_journal_page_first 17552
_journal_page_last 17562
_journal_paper_doi 10.1021/ja8068038
_journal_volume 130
_journal_year 2008
_chemical_formula_moiety 'C26 H24 Fe N6 S2, 3(C3 H6 O)'
_chemical_formula_sum 'C35 H42 Fe N6 O3 S2'
_chemical_formula_weight 714.72
_chemical_name_systematic
; 
 ? 
;
_space_group_IT_number 18
_symmetry_cell_setting orthorhombic
_symmetry_Int_Tables_number 18
_symmetry_space_group_name_Hall 'P 2 2ab'
_symmetry_space_group_name_H-M 'P 21 21 2'
_atom_sites_solution_hydrogens geom
_atom_sites_solution_primary direct
_atom_sites_solution_secondary difmap
_audit_creation_method SHELXL-97
_cell_angle_alpha 90.00
_cell_angle_beta 90.00
_cell_angle_gamma 90.00
_cell_formula_units_Z 4
_cell_length_a 15.114(3)
_cell_length_b 15.101(3)
_cell_length_c 16.842(3)
_cell_measurement_reflns_used 6088
_cell_measurement_temperature 150(2)
_cell_measurement_theta_max 27.97
_cell_measurement_theta_min 2.419
_cell_volume 3844.0(13)
_computing_cell_refinement 'SMART (BrukerAXS, 1997)'
_computing_data_collection 'SMART (BrukerAXS, 1997)'
_computing_data_reduction 'SAINT+ (BrukerAXS, 1997)'
_computing_molecular_graphics 'XPMA/ZORTEP, Webalb Viewer Pro 3.7'
_computing_publication_material XCIF
_computing_structure_refinement 'SHELXL-97 (Sheldrick, 1997)'
_computing_structure_solution 'SHELXS-97 (Sheldrick, 1990)'
_diffrn_ambient_temperature 150(2)
_diffrn_measured_fraction_theta_full 0.981
_diffrn_measured_fraction_theta_max 0.981
_diffrn_measurement_device_type 'Bruker AXS 1000 CCD'
_diffrn_measurement_method \w
_diffrn_radiation_monochromator graphite
_diffrn_radiation_source 'fine-focus sealed tube'
_diffrn_radiation_type MoK\a
_diffrn_radiation_wavelength 0.71073
_diffrn_reflns_av_R_equivalents 0.0280
_diffrn_reflns_av_sigmaI/netI 0.0295
_diffrn_reflns_limit_h_max 19
_diffrn_reflns_limit_h_min -19
_diffrn_reflns_limit_k_max 19
_diffrn_reflns_limit_k_min -19
_diffrn_reflns_limit_l_max 22
_diffrn_reflns_limit_l_min -22
_diffrn_reflns_number 33782
_diffrn_reflns_theta_full 28.00
_diffrn_reflns_theta_max 28.00
_diffrn_reflns_theta_min 1.21
_diffrn_standards_decay_% 0.00
_diffrn_standards_number 286
_exptl_absorpt_coefficient_mu 0.541
_exptl_absorpt_correction_T_max 0.927
_exptl_absorpt_correction_T_min 0.827
_exptl_absorpt_correction_type empirical
_exptl_absorpt_process_details 'SADABS, Bruker 1995'
_exptl_crystal_colour yellow
_exptl_crystal_density_diffrn 1.235
_exptl_crystal_description 'rectangular rods'
_exptl_crystal_F_000 1504
_exptl_crystal_size_max 0.41
_exptl_crystal_size_mid 0.16
_exptl_crystal_size_min 0.14
_refine_diff_density_max 0.510
_refine_diff_density_min -0.505
_refine_diff_density_rms 0.098
_refine_ls_abs_structure_details 'Flack H D (1983), Acta Cryst. A39, 876-881'
_refine_ls_abs_structure_Flack 0.00
_refine_ls_extinction_method none
_refine_ls_goodness_of_fit_ref 1.151
_refine_ls_hydrogen_treatment constr
_refine_ls_matrix_type full
_refine_ls_number_parameters 230
_refine_ls_number_reflns 8918
_refine_ls_number_restraints 132
_refine_ls_restrained_S_all 1.175
_refine_ls_R_factor_all 0.0985
_refine_ls_R_factor_gt 0.0865
_refine_ls_shift/su_max 0.000
_refine_ls_shift/su_mean 0.000
_refine_ls_structure_factor_coef Fsqd
_refine_ls_weighting_details 'calc w=1/[\s^2^(Fo^2^)+(0.0154P)^2^+14.4588P] where P=(Fo^2^+2Fc^2^)/3'
_refine_ls_weighting_scheme calc
_refine_ls_wR_factor_gt 0.1712
_refine_ls_wR_factor_ref 0.1782
_reflns_number_gt 7920
_reflns_number_total 8918
_reflns_threshold_expression >2sigma(I)
_cod_data_source_file ja8068038_si_002_2.cif
_cod_data_source_block SCOF-4(Ac)-150
_cod_original_cell_volume 3844.0(14)
_cod_database_code 4108880

loop_
_symmetry_equiv_pos_as_xyz
'x, y, z'
'-x, -y, z'
'-x+1/2, y+1/2, -z'
'x+1/2, -y+1/2, -z'

loop_
_atom_site_label
_atom_site_type_symbol
_atom_site_fract_x
_atom_site_fract_y
_atom_site_fract_z
_atom_site_U_iso_or_equiv
_atom_site_adp_type
_atom_site_occupancy
_atom_site_symmetry_multiplicity
_atom_site_calc_flag
_atom_site_refinement_flags
_atom_site_disorder_assembly
_atom_site_disorder_group
Fe1 Fe 0.5000 0.0000 0.50275(11) 0.0347(3) Uani 1 2 d S . .
Fe2 Fe 0.0000 0.5000 0.00064(9) 0.0221(2) Uani 1 2 d S . .
S25 S 0.6943(3) 0.2531(3) 0.5077(3) 0.0943(13) Uani 1 1 d . . .
S26 S 0.25463(18) 0.6968(2) 0.0056(2) 0.0621(8) Uani 1 1 d . . .
N25 N 0.5912(5) 0.1062(5) 0.5030(5) 0.0347(8) Uani 1 1 d U . .
N26 N 0.0950(5) 0.6007(5) 0.0004(5) 0.0347(8) Uani 1 1 d . . .
C25 C 0.6336(5) 0.1640(5) 0.5008(5) 0.0307(9) Uani 1 1 d . . .
C26 C 0.1661(5) 0.6416(5) 0.0088(5) 0.0307(9) Uani 1 1 d . . .
N1 N 0.4191(4) 0.0648(4) 0.4096(3) 0.0281(5) Uani 1 1 d DU . .
C1 C 0.4517(5) 0.1164(6) 0.3504(4) 0.0393(5) Uani 1 1 d D . .
H1 H 0.5137 0.1266 0.3503 0.047 Uiso 1 1 calc R . .
C2 C 0.4020(6) 0.1565(7) 0.2885(5) 0.0464(7) Uani 1 1 d D . .
H2 H 0.4293 0.1864 0.2454 0.056 Uiso 1 1 calc R . .
C3 C 0.3124(6) 0.1493(6) 0.2951(5) 0.0401(9) Uani 1 1 d D . .
C4 C 0.2765(6) 0.1005(6) 0.3557(5) 0.0464(7) Uani 1 1 d D . .
H4 H 0.2142 0.0932 0.3592 0.056 Uiso 1 1 calc R . .
C5 C 0.3305(4) 0.0627(6) 0.4106(5) 0.0393(5) Uani 1 1 d D . .
H5 H 0.3031 0.0322 0.4533 0.047 Uiso 1 1 calc R . .
N3 N -0.0714(5) 0.5680(4) -0.0935(4) 0.0281(5) Uani 1 1 d D . .
C13 C -0.0594(6) 0.6599(5) -0.0987(5) 0.0393(5) Uani 1 1 d D . .
H13 H -0.0219 0.6884 -0.0613 0.047 Uiso 1 1 calc R . .
C14 C -0.1012(7) 0.7114(6) -0.1576(5) 0.0464(7) Uani 1 1 d D . .
H14 H -0.0941 0.7738 -0.1607 0.056 Uiso 1 1 calc R . .
C15 C -0.1542(7) 0.6638(5) -0.2117(5) 0.0401(9) Uani 1 1 d D . .
C16 C -0.1619(7) 0.5766(5) -0.2056(5) 0.0464(7) Uani 1 1 d D . .
H16 H -0.1974 0.5458 -0.2431 0.056 Uiso 1 1 calc R . .
C17 C -0.1189(6) 0.5280(5) -0.1454(5) 0.0393(5) Uani 1 1 d D . .
H17 H -0.1250 0.4654 -0.1434 0.047 Uiso 1 1 calc R . .
N4 N -0.4349(5) 0.9182(4) -0.4069(4) 0.0281(5) Uani 1 1 d D . .
C18 C -0.3949(6) 0.9573(6) -0.3422(5) 0.0393(5) Uani 1 1 d D . .
H18 H -0.3986 1.0198 -0.3374 0.047 Uiso 1 1 calc R . .
C19 C -0.3494(7) 0.9109(6) -0.2831(5) 0.0464(7) Uani 1 1 d D . .
H19 H -0.3274 0.9410 -0.2377 0.056 Uiso 1 1 calc R . .
C20 C -0.3364(7) 0.8194(5) -0.2915(5) 0.0401(9) Uani 1 1 d D . .
C21 C -0.3782(7) 0.7861(6) -0.3565(5) 0.0464(7) Uani 1 1 d D . .
H21 H -0.3714 0.7244 -0.3658 0.056 Uiso 1 1 calc R . .
C22 C -0.4297(6) 0.8325(5) -0.4107(5) 0.0393(5) Uani 1 1 d D . .
H22 H -0.4613 0.8014 -0.4507 0.047 Uiso 1 1 calc R . .
C23 C -0.2038(10) 0.7259(7) -0.2737(6) 0.0617(14) Uani 1 1 d . . .
H23A H -0.1641 0.7742 -0.2912 0.074 Uiso 1 1 calc R . .
H23B H -0.2217 0.6912 -0.3209 0.074 Uiso 1 1 calc R . .
C24 C -0.2832(9) 0.7631(6) -0.2337(6) 0.0617(14) Uani 1 1 d . . .
H24A H -0.2645 0.7998 -0.1880 0.074 Uiso 1 1 calc R . .
H24B H -0.3205 0.7142 -0.2134 0.074 Uiso 1 1 calc R . .
N2 N 0.0714(5) 0.4208(4) 0.0927(4) 0.0281(5) Uani 1 1 d D . .
C6 C 0.1609(5) 0.4173(6) 0.0826(5) 0.0393(5) Uani 1 1 d D . .
H6 H 0.1855 0.4417 0.0355 0.047 Uiso 1 1 calc R . .
C7 C 0.2182(7) 0.3791(6) 0.1386(5) 0.0464(7) Uani 1 1 d D . .
H7 H 0.2806 0.3804 0.1324 0.056 Uiso 1 1 calc R . .
C8 C 0.1774(6) 0.3387(6) 0.2049(5) 0.0401(9) Uani 1 1 d D . .
C9 C 0.0888(6) 0.3349(6) 0.2054(5) 0.0464(7) Uani 1 1 d D . .
H9 H 0.0609 0.2981 0.2437 0.056 Uiso 1 1 calc R . .
C10 C 0.0356(6) 0.3821(6) 0.1527(5) 0.0393(5) Uani 1 1 d D . .
H10 H -0.0264 0.3856 0.1610 0.047 Uiso 1 1 calc R . .
C11 C 0.2649(9) 0.2008(7) 0.2348(6) 0.0617(14) Uani 1 1 d . . .
H11A H 0.2114 0.1677 0.2183 0.074 Uiso 1 1 calc R . .
H11B H 0.3032 0.2078 0.1875 0.074 Uiso 1 1 calc R . .
C12 C 0.2369(5) 0.2941(4) 0.2654(4) 0.0617(14) Uani 1 1 d . . .
H12A H 0.2052 0.2882 0.3166 0.074 Uiso 1 1 calc R . .
H12B H 0.2903 0.3309 0.2745 0.074 Uiso 1 1 calc R . .
O50A O 0.0445(5) -0.0780(4) 0.6571(4) 0.094(4) Uiso 0.517(9) 1 d PRD A 1
C50A C 0.0837(5) -0.0700(4) 0.5921(4) 0.040(3) Uiso 0.517(9) 1 d PRD A 1
C51A C 0.1641(5) -0.0151(4) 0.5878(4) 0.085(4) Uiso 0.517(9) 1 d PRD A 1
H51A H 0.1635 0.0283 0.6311 0.128 Uiso 0.517(9) 1 calc PR A 1
H51B H 0.1657 0.0160 0.5367 0.128 Uiso 0.517(9) 1 calc PR A 1
H51C H 0.2165 -0.0529 0.5928 0.128 Uiso 0.517(9) 1 calc PR A 1
C52A C 0.0587(10) -0.1424(8) 0.5380(7) 0.092(4) Uiso 0.517(9) 1 d PD A 1
H52A H 0.0019 -0.1675 0.5548 0.138 Uiso 0.517(9) 1 calc PR A 1
H52B H 0.1042 -0.1886 0.5394 0.138 Uiso 0.517(9) 1 calc PR A 1
H52C H 0.0534 -0.1193 0.4838 0.138 Uiso 0.517(9) 1 calc PR A 1
O50B O 0.1261(14) -0.0342(13) 0.4669(9) 0.094(4) Uiso 0.483(9) 1 d PD A 2
C50B C 0.1029(11) -0.0558(10) 0.5386(9) 0.040(3) Uiso 0.483(9) 1 d PD A 2
C51B C 0.1641(5) -0.0151(4) 0.5878(4) 0.085(4) Uiso 0.483(9) 1 d PD A 2
H51D H 0.1751 0.0454 0.5690 0.128 Uiso 0.483(9) 1 calc PR A 2
H51E H 0.2195 -0.0487 0.5871 0.128 Uiso 0.483(9) 1 calc PR A 2
H51F H 0.1409 -0.0130 0.6421 0.128 Uiso 0.483(9) 1 calc PR A 2
C52B C 0.0587(10) -0.1424(8) 0.5380(7) 0.092(4) Uiso 0.483(9) 1 d PD A 2
H52D H 0.0113 -0.1421 0.4983 0.138 Uiso 0.483(9) 1 calc PR A 2
H52E H 0.0336 -0.1543 0.5906 0.138 Uiso 0.483(9) 1 calc PR A 2
H52F H 0.1018 -0.1886 0.5247 0.138 Uiso 0.483(9) 1 calc PR A 2
O40A O -0.0389(12) 0.0599(12) -0.0210(9) 0.101(4) Uiso 0.531(10) 1 d PD B 3
C40A C -0.0711(15) 0.1039(19) 0.0370(15) 0.109(9) Uiso 0.531(10) 1 d PD B 3
C41A C -0.0025(12) 0.1588(12) 0.0572(10) 0.127(6) Uiso 0.531(10) 1 d PD B 3
H41A H 0.0462 0.1508 0.0195 0.191 Uiso 0.531(10) 1 calc PR B 3
H41B H 0.0180 0.1443 0.1109 0.191 Uiso 0.531(10) 1 calc PR B 3
H41C H -0.0227 0.2204 0.0558 0.191 Uiso 0.531(10) 1 calc PR B 3
C42A C -0.1478(10) 0.0628(11) 0.0710(9) 0.103(5) Uiso 0.531(10) 1 d PD B 3
H42A H -0.1673 0.0141 0.0367 0.155 Uiso 0.531(10) 1 calc PR B 3
H42B H -0.1954 0.1065 0.0757 0.155 Uiso 0.531(10) 1 calc PR B 3
H42C H -0.1331 0.0396 0.1237 0.155 Uiso 0.531(10) 1 calc PR B 3
O40B O -0.0275(14) 0.0557(14) 0.1434(12) 0.101(4) Uiso 0.469(10) 1 d PD B 4
C40B C -0.0627(15) 0.098(2) 0.0866(18) 0.109(9) Uiso 0.469(10) 1 d PD B 4
C41B C -0.0025(12) 0.1588(12) 0.0572(10) 0.127(6) Uiso 0.469(10) 1 d PD B 4
H41D H 0.0534 0.1534 0.0863 0.191 Uiso 0.469(10) 1 calc PR B 4
H41E H -0.0261 0.2188 0.0638 0.191 Uiso 0.469(10) 1 calc PR B 4
H41F H 0.0078 0.1471 0.0008 0.191 Uiso 0.469(10) 1 calc PR B 4
C42B C -0.1478(10) 0.0628(11) 0.0710(9) 0.103(5) Uiso 0.469(10) 1 d PD B 4
H42D H -0.1572 0.0099 0.1036 0.155 Uiso 0.469(10) 1 calc PR B 4
H42E H -0.1521 0.0468 0.0147 0.155 Uiso 0.469(10) 1 calc PR B 4
H42F H -0.1929 0.1072 0.0837 0.155 Uiso 0.469(10) 1 calc PR B 4
O30 O 0.5478(13) 0.6231(13) 0.2122(12) 0.091(6) Uiso 0.50 1 d P . .
C30 C 0.5084(19) 0.5518(16) 0.1991(15) 0.072(4) Uiso 0.50 1 d P . .
C31 C 0.4127(9) 0.5348(10) 0.1790(9) 0.082(4) Uiso 1 1 d . . .
H31A H 0.3773 0.5869 0.1930 0.123 Uiso 1 1 calc R . .
H31B H 0.3915 0.4834 0.2089 0.123 Uiso 1 1 calc R . .
H31C H 0.4071 0.5232 0.1220 0.123 Uiso 1 1 calc R . .
O60 O 0.1299(9) -0.0577(12) 0.3237(11) 0.088(6) Uiso 0.50 1 d PD . .
C60 C 0.0589(12) -0.0253(11) 0.3154(17) 0.072(4) Uiso 0.50 1 d PD . .
C61 C -0.0288(8) -0.0689(9) 0.3106(10) 0.088(5) Uiso 1 1 d D . .
H61A H -0.0211 -0.1333 0.3102 0.131 Uiso 1 1 calc R . .
H61B H -0.0589 -0.0503 0.2619 0.131 Uiso 1 1 calc R . .
H61C H -0.0645 -0.0518 0.3567 0.131 Uiso 1 1 calc R . .

loop_
_atom_site_aniso_label
_atom_site_aniso_U_11
_atom_site_aniso_U_22
_atom_site_aniso_U_33
_atom_site_aniso_U_23
_atom_site_aniso_U_13
_atom_site_aniso_U_12
Fe1 0.0446(14) 0.0367(12) 0.0228(6) 0.000 0.000 0.0203(7)
Fe2 0.0295(11) 0.0194(9) 0.0172(5) 0.000 0.000 0.0063(5)
S25 0.118(4) 0.100(3) 0.065(2) 0.025(2) 0.004(2) -0.035(2)
S26 0.0371(13) 0.0726(19) 0.0765(18) -0.0126(17) -0.0084(15) -0.0307(12)
N25 0.0317(18) 0.0320(17) 0.0405(14) 0.0040(19) 0.004(2) 0.0128(12)
N26 0.0317(18) 0.0320(17) 0.0405(14) 0.0040(19) 0.004(2) 0.0128(12)
C25 0.040(3) 0.034(3) 0.0176(17) 0.003(2) 0.008(2) 0.0079(17)
C26 0.040(3) 0.034(3) 0.0176(17) 0.003(2) 0.008(2) 0.0079(17)
N1 0.0329(16) 0.0242(14) 0.0272(9) 0.0067(12) 0.0049(13) 0.0098(9)
C1 0.0388(19) 0.0439(19) 0.0353(11) 0.0070(14) -0.0026(14) 0.0122(10)
C2 0.062(2) 0.0426(19) 0.0343(12) 0.0184(14) 0.0085(16) 0.0173(13)
C3 0.056(3) 0.032(2) 0.0324(14) 0.0041(19) -0.006(2) 0.0212(16)
C4 0.062(2) 0.0426(19) 0.0343(12) 0.0184(14) 0.0085(16) 0.0173(13)
C5 0.0388(19) 0.0439(19) 0.0353(11) 0.0070(14) -0.0026(14) 0.0122(10)
N3 0.0329(16) 0.0242(14) 0.0272(9) 0.0067(12) 0.0049(13) 0.0098(9)
C13 0.0388(19) 0.0439(19) 0.0353(11) 0.0070(14) -0.0026(14) 0.0122(10)
C14 0.062(2) 0.0426(19) 0.0343(12) 0.0184(14) 0.0085(16) 0.0173(13)
C15 0.056(3) 0.032(2) 0.0324(14) 0.0041(19) -0.006(2) 0.0212(16)
C16 0.062(2) 0.0426(19) 0.0343(12) 0.0184(14) 0.0085(16) 0.0173(13)
C17 0.0388(19) 0.0439(19) 0.0353(11) 0.0070(14) -0.0026(14) 0.0122(10)
N4 0.0329(16) 0.0242(14) 0.0272(9) 0.0067(12) 0.0049(13) 0.0098(9)
C18 0.0388(19) 0.0439(19) 0.0353(11) 0.0070(14) -0.0026(14) 0.0122(10)
C19 0.062(2) 0.0426(19) 0.0343(12) 0.0184(14) 0.0085(16) 0.0173(13)
C20 0.056(3) 0.032(2) 0.0324(14) 0.0041(19) -0.006(2) 0.0212(16)
C21 0.062(2) 0.0426(19) 0.0343(12) 0.0184(14) 0.0085(16) 0.0173(13)
C22 0.0388(19) 0.0439(19) 0.0353(11) 0.0070(14) -0.0026(14) 0.0122(10)
C23 0.110(5) 0.037(3) 0.0381(18) 0.000(2) -0.028(3) 0.034(2)
C24 0.110(5) 0.037(3) 0.0381(18) 0.000(2) -0.028(3) 0.034(2)
N2 0.0329(16) 0.0242(14) 0.0272(9) 0.0067(12) 0.0049(13) 0.0098(9)
C6 0.0388(19) 0.0439(19) 0.0353(11) 0.0070(14) -0.0026(14) 0.0122(10)
C7 0.062(2) 0.0426(19) 0.0343(12) 0.0184(14) 0.0085(16) 0.0173(13)
C8 0.056(3) 0.032(2) 0.0324(14) 0.0041(19) -0.006(2) 0.0212(16)
C9 0.062(2) 0.0426(19) 0.0343(12) 0.0184(14) 0.0085(16) 0.0173(13)
C10 0.0388(19) 0.0439(19) 0.0353(11) 0.0070(14) -0.0026(14) 0.0122(10)
C11 0.110(5) 0.037(3) 0.0381(18) 0.000(2) -0.028(3) 0.034(2)
C12 0.110(5) 0.037(3) 0.0381(18) 0.000(2) -0.028(3) 0.034(2)

loop_
_atom_type_symbol
_atom_type_description
_atom_type_scat_dispersion_real
_atom_type_scat_dispersion_imag
_atom_type_scat_source
C C 0.0033 0.0016 'International Tables Vol C Tables 4.2.6.8 and 6.1.1.4'
H H 0.0000 0.0000 'International Tables Vol C Tables 4.2.6.8 and 6.1.1.4'
N N 0.0061 0.0033 'International Tables Vol C Tables 4.2.6.8 and 6.1.1.4'
O O 0.0106 0.0060 'International Tables Vol C Tables 4.2.6.8 and 6.1.1.4'
S S 0.1246 0.1234 'International Tables Vol C Tables 4.2.6.8 and 6.1.1.4'
Fe Fe 0.3463 0.8444 'International Tables Vol C Tables 4.2.6.8 and 6.1.1.4'

loop_
_geom_angle_atom_site_label_1
_geom_angle_atom_site_label_2
_geom_angle_atom_site_label_3
_geom_angle
_geom_angle_site_symmetry_1
_geom_angle_site_symmetry_3
N25 Fe1 N25 179.8(5) 2_655 .
N25 Fe1 N4 97.7(3) 2_655 2_566
N25 Fe1 N4 82.2(3) . 2_566
N25 Fe1 N4 82.2(3) 2_655 1_646
N25 Fe1 N4 97.7(3) . 1_646
N4 Fe1 N4 92.2(3) 2_566 1_646
N25 Fe1 N1 91.5(3) 2_655 2_655
N25 Fe1 N1 88.7(3) . 2_655
N4 Fe1 N1 170.8(2) 2_566 2_655
N4 Fe1 N1 89.70(19) 1_646 2_655
N25 Fe1 N1 88.7(3) 2_655 .
N25 Fe1 N1 91.5(3) . .
N4 Fe1 N1 89.70(19) 2_566 .
N4 Fe1 N1 170.8(2) 1_646 .
N1 Fe1 N1 89.9(3) 2_655 .
N26 Fe2 N26 179.8(5) 2_565 .
N26 Fe2 N3 89.8(3) 2_565 2_565
N26 Fe2 N3 90.1(3) . 2_565
N26 Fe2 N3 90.1(3) 2_565 .
N26 Fe2 N3 89.8(3) . .
N3 Fe2 N3 86.5(4) 2_565 .
N26 Fe2 N2 93.4(3) 2_565 2_565
N26 Fe2 N2 86.8(3) . 2_565
N3 Fe2 N2 175.8(3) 2_565 2_565
N3 Fe2 N2 90.73(19) . 2_565
N26 Fe2 N2 86.8(3) 2_565 .
N26 Fe2 N2 93.4(3) . .
N3 Fe2 N2 90.73(19) 2_565 .
N3 Fe2 N2 175.8(3) . .
N2 Fe2 N2 92.2(3) 2_565 .
C25 N25 Fe1 175.1(8) . .
C26 N26 Fe2 162.0(7) . .
N25 C25 S25 173.6(9) . .
N26 C26 S26 171.2(8) . .
C5 N1 C1 112.7(6) . .
C5 N1 Fe1 122.1(5) . .
C1 N1 Fe1 125.0(5) . .
N1 C1 C2 126.3(7) . .
N1 C1 H1 116.8 . .
C2 C1 H1 116.8 . .
C3 C2 C1 115.5(7) . .
C3 C2 H2 122.2 . .
C1 C2 H2 122.2 . .
C2 C3 C4 119.9(7) . .
C2 C3 C11 112.8(9) . .
C4 C3 C11 127.3(9) . .
C5 C4 C3 119.6(8) . .
C5 C4 H4 120.2 . .
C3 C4 H4 120.2 . .
N1 C5 C4 125.5(8) . .
N1 C5 H5 117.2 . .
C4 C5 H5 117.2 . .
C17 N3 C13 119.7(7) . .
C17 N3 Fe2 123.5(5) . .
C13 N3 Fe2 116.6(5) . .
N3 C13 C14 122.1(8) . .
N3 C13 H13 118.9 . .
C14 C13 H13 118.9 . .
C13 C14 C15 115.3(7) . .
C13 C14 H14 122.3 . .
C15 C14 H14 122.3 . .
C16 C15 C14 120.4(7) . .
C16 C15 C23 126.5(9) . .
C14 C15 C23 113.0(7) . .
C15 C16 C17 122.1(9) . .
C15 C16 H16 118.9 . .
C17 C16 H16 118.9 . .
N3 C17 C16 120.2(8) . .
N3 C17 H17 119.9 . .
C16 C17 H17 119.9 . .
C22 N4 C18 116.0(7) . .
C22 N4 Fe1 123.7(5) . 1_464
C18 N4 Fe1 120.2(5) . 1_464
N4 C18 C19 124.3(8) . .
N4 C18 H18 117.8 . .
C19 C18 H18 117.8 . .
C18 C19 C20 119.4(8) . .
C18 C19 H19 120.3 . .
C20 C19 H19 120.3 . .
C21 C20 C19 112.4(7) . .
C21 C20 C24 123.5(8) . .
C19 C20 C24 124.0(8) . .
C20 C21 C22 127.0(8) . .
C20 C21 H21 116.5 . .
C22 C21 H21 116.5 . .
N4 C22 C21 120.3(8) . .
N4 C22 H22 119.8 . .
C21 C22 H22 119.8 . .
C24 C23 C15 107.8(8) . .
C24 C23 H23A 110.1 . .
C15 C23 H23A 110.1 . .
C24 C23 H23B 110.1 . .
C15 C23 H23B 110.1 . .
H23A C23 H23B 108.5 . .
C23 C24 C20 110.4(8) . .
C23 C24 H24A 109.6 . .
C20 C24 H24A 109.6 . .
C23 C24 H24B 109.6 . .
C20 C24 H24B 109.6 . .
H24A C24 H24B 108.1 . .
C10 N2 C6 119.8(7) . .
C10 N2 Fe2 125.8(6) . .
C6 N2 Fe2 114.4(5) . .
N2 C6 C7 122.9(8) . .
N2 C6 H6 118.5 . .
C7 C6 H6 118.5 . .
C6 C7 C8 116.0(8) . .
C6 C7 H7 122.0 . .
C8 C7 H7 122.0 . .
C9 C8 C7 117.4(7) . .
C9 C8 C12 124.6(8) . .
C7 C8 C12 117.6(8) . .
C8 C9 C10 123.4(8) . .
C8 C9 H9 118.3 . .
C10 C9 H9 118.3 . .
N2 C10 C9 119.3(8) . .
N2 C10 H10 120.3 . .
C9 C10 H10 120.3 . .
C3 C11 C12 112.5(7) . .
C3 C11 H11A 109.1 . .
C12 C11 H11A 109.1 . .
C3 C11 H11B 109.1 . .
C12 C11 H11B 109.1 . .
H11A C11 H11B 107.8 . .
C8 C12 C11 109.8(6) . .
C8 C12 H12A 109.7 . .
C11 C12 H12A 109.7 . .
C8 C12 H12B 109.7 . .
C11 C12 H12B 109.7 . .
H12A C12 H12B 108.2 . .
O50A C50A C52A 110.4(5) . .
O50A C50A C51A 119.2 . .
C52A C50A C51A 126.9(6) . .
C50A C51A H51A 109.5 . .
C50A C51A H51B 109.5 . .
H51A C51A H51B 109.5 . .
C50A C51A H51C 109.5 . .
H51A C51A H51C 109.5 . .
H51B C51A H51C 109.5 . .
C50A C52A H52A 109.5 . .
C50A C52A H52B 109.5 . .
H52A C52A H52B 109.5 . .
C50A C52A H52C 109.5 . .
H52A C52A H52C 109.5 . .
H52B C52A H52C 109.5 . .
O40A C40A C41A 102.5(16) . .
O40A C40A C42A 112.8(17) . .
C41A C40A C42A 140.7(18) . .
C40A C41A H41A 109.5 . .
C40A C41A H41B 109.5 . .
H41A C41A H41B 109.5 . .
C40A C41A H41C 109.5 . .
H41A C41A H41C 109.5 . .
H41B C41A H41C 109.5 . .
C40A C42A H42A 109.5 . .
C40A C42A H42B 109.5 . .
H42A C42A H42B 109.5 . .
C40A C42A H42C 109.5 . .
H42A C42A H42C 109.5 . .
H42B C42A H42C 109.5 . .
O30 C30 C31 130(2) . .
O30 C30 C31 110(2) . 2_665
C31 C30 C31 118.0(17) . 2_665
C30 C31 H31A 109.5 . .
C30 C31 H31B 109.5 . .
H31A C31 H31B 109.5 . .
C30 C31 H31C 109.5 . .
H31A C31 H31C 109.5 . .
H31B C31 H31C 109.5 . .
O60 C60 C61 129.2(17) . .
O60 C60 C61 132.3(17) . 2
C61 C60 C61 98.4(16) . 2
C60 C61 H61A 109.5 . .
C60 C61 H61B 109.5 . .
H61A C61 H61B 109.5 . .
C60 C61 H61C 109.5 . .
H61A C61 H61C 109.5 . .
H61B C61 H61C 109.5 . .

loop_
_geom_bond_atom_site_label_1
_geom_bond_atom_site_label_2
_geom_bond_distance
_geom_bond_site_symmetry_2
Fe1 N25 2.114(7) 2_655
Fe1 N25 2.114(7) .
Fe1 N4 2.193(6) 2_566
Fe1 N4 2.193(6) 1_646
Fe1 N1 2.217(6) 2_655
Fe1 N1 2.217(6) .
Fe2 N26 2.091(6) 2_565
Fe2 N26 2.092(6) .
Fe2 N3 2.175(6) 2_565
Fe2 N3 2.175(6) .
Fe2 N2 2.236(6) 2_565
Fe2 N2 2.236(6) .
S25 C25 1.632(9) .
S26 C26 1.578(9) .
N25 C25 1.084(11) .
N26 C26 1.247(11) .
N1 C5 1.341(5) .
N1 C1 1.357(4) .
C1 C2 1.421(9) .
C1 H1 0.9500 .
C2 C3 1.363(11) .
C2 H2 0.9500 .
C3 C4 1.370(10) .
C3 C11 1.467(11) .
C4 C5 1.360(9) .
C4 H4 0.9500 .
C5 H5 0.9500 .
N3 C17 1.283(9) .
N3 C13 1.402(9) .
C13 C14 1.410(9) .
C13 H13 0.9500 .
C14 C15 1.411(11) .
C14 H14 0.9500 .
C15 C16 1.326(10) .
C15 C23 1.591(11) .
C16 C17 1.410(9) .
C16 H16 0.9500 .
C17 H17 0.9500 .
N4 C22 1.297(9) .
N4 C18 1.379(9) .
N4 Fe1 2.193(6) 1_464
C18 C19 1.398(9) .
C18 H18 0.9500 .
C19 C20 1.402(10) .
C19 H19 0.9500 .
C20 C21 1.360(11) .
C20 C24 1.523(11) .
C21 C22 1.390(9) .
C21 H21 0.9500 .
C22 H22 0.9500 .
C23 C24 1.486(16) .
C23 H23A 0.9900 .
C23 H23B 0.9900 .
C24 H24A 0.9900 .
C24 H24B 0.9900 .
N2 C10 1.288(9) .
N2 C6 1.363(10) .
C6 C7 1.405(10) .
C6 H6 0.9500 .
C7 C8 1.413(11) .
C7 H7 0.9500 .
C8 C9 1.340(12) .
C8 C12 1.518(9) .
C9 C10 1.394(9) .
C9 H9 0.9500 .
C10 H10 0.9500 .
C11 C12 1.560(11) .
C11 H11A 0.9900 .
C11 H11B 0.9900 .
C12 H12A 0.9900 .
C12 H12B 0.9900 .
O50A C50A 1.2510 .
C50A C52A 1.472(10) .
C50A C51A 1.4730 .
C51A H51A 0.9800 .
C51A H51B 0.9800 .
C51A H51C 0.9800 .
C52A H52A 0.9800 .
C52A H52B 0.9800 .
C52A H52C 0.9800 .
O50B C50B 1.300(14) .
O40A C40A 1.279(16) .
C40A C41A 1.370(15) .
C40A C42A 1.433(16) .
C41A H41A 0.9800 .
C41A H41B 0.9800 .
C41A H41C 0.9800 .
C42A H42A 0.9800 .
C42A H42B 0.9800 .
C42A H42C 0.9800 .
O40B C40B 1.268(16) .
O30 C30 1.25(3) .
C30 C31 1.51(3) .
C30 C31 1.80(3) 2_665
C31 H31A 0.9800 .
C31 H31B 0.9800 .
C31 H31C 0.9800 .
O60 C60 1.187(15) .
C60 C61 1.482(16) .
C60 C61 1.496(16) 2
C61 H61A 0.9800 .
C61 H61B 0.9800 .
C61 H61C 0.9800 .

loop_
_geom_torsion_atom_site_label_1
_geom_torsion_atom_site_label_2
_geom_torsion_atom_site_label_3
_geom_torsion_atom_site_label_4
_geom_torsion
_geom_torsion_site_symmetry_3
_geom_torsion_site_symmetry_4
C5 N1 N4 C22 74.6(8) 1_646 1_646
C6 N2 N3 C13 -68.1(8) . .
